data_4113462
loop_
_publ_author_name
'Shawn C. Burdette'
'Christopher J. Frederickson'
'Weiming Bu'
'Stephen J. Lippard'

_publ_section_title
;
 ZP4, an Improved Neuronal Zn2+ Sensor of the Zinpyr Family
;
_journal_name_full 'Journal of the American Chemical Society'
_journal_page_first 1778
_journal_page_last 1787
_journal_paper_doi 10.1021/ja0287377
_journal_volume 125
_journal_year 2003
_chemical_formula_sum 'C26 H28 Cl N4 O6.5 Zn'
_chemical_formula_weight 601.34
_chemical_name_systematic
; 

 ? 

;
_space_group_IT_number 2
_symmetry_cell_setting triclinic
_symmetry_space_group_name_Hall '-P 1'
_symmetry_space_group_name_H-M 'P -1'
_atom_sites_solution_hydrogens geom
_atom_sites_solution_primary direct
_atom_sites_solution_secondary difmap
_audit_creation_method SHELXL-97
_cell_angle_alpha 86.550(3)
_cell_angle_beta 88.912(3)
_cell_angle_gamma 82.784(3)
_cell_formula_units_Z 4
_cell_length_a 11.0570(19)
_cell_length_b 13.594(2)
_cell_length_c 17.698(3)
_cell_measurement_temperature 173(2)
_cell_volume 2634.1(7)
_computing_cell_refinement 'Bruker SMART'
_computing_data_collection 'Bruker SMART'
_computing_data_reduction SAINTPLUS
_computing_molecular_graphics SHELXTL
_computing_publication_material SHELXTL
_computing_structure_refinement 'SHELXL-97 (Sheldrick, 1997)'
_computing_structure_solution 'SHELXS-97 (Sheldrick, 1990)'
_diffrn_ambient_temperature 173(2)
_diffrn_measured_fraction_theta_full 0.855
_diffrn_measured_fraction_theta_max 0.855
_diffrn_measurement_device_type 'SMART APEX '
_diffrn_radiation_monochromator graphite
_diffrn_radiation_source 'fine-focus sealed tube'
_diffrn_radiation_type MoK\a
_diffrn_radiation_wavelength 0.71073
_diffrn_reflns_av_R_equivalents 0.0156
_diffrn_reflns_av_sigmaI/netI 0.0302
_diffrn_reflns_limit_h_max 14
_diffrn_reflns_limit_h_min -12
_diffrn_reflns_limit_k_max 17
_diffrn_reflns_limit_k_min -15
_diffrn_reflns_limit_l_max 23
_diffrn_reflns_limit_l_min -22
_diffrn_reflns_number 15722
_diffrn_reflns_theta_full 28.18
_diffrn_reflns_theta_max 28.18
_diffrn_reflns_theta_min 1.51
_exptl_absorpt_coefficient_mu 1.085
_exptl_absorpt_correction_T_max 1.0000
_exptl_absorpt_correction_T_min 0.6898
_exptl_absorpt_correction_type SADABS
_exptl_crystal_colour yellow
_exptl_crystal_density_diffrn 1.516
_exptl_crystal_description block
_exptl_crystal_F_000 1244
_exptl_crystal_size_max 0.40
_exptl_crystal_size_mid 0.36
_exptl_crystal_size_min 0.40
_refine_diff_density_max 0.713
_refine_diff_density_min -0.641
_refine_diff_density_rms 0.076
_refine_ls_extinction_method none
_refine_ls_goodness_of_fit_ref 0.980
_refine_ls_hydrogen_treatment mixed
_refine_ls_matrix_type full
_refine_ls_number_parameters 728
_refine_ls_number_reflns 11077
_refine_ls_number_restraints 0
_refine_ls_restrained_S_all 0.980
_refine_ls_R_factor_all 0.0438
_refine_ls_R_factor_gt 0.0366
_refine_ls_shift/su_max 0.010
_refine_ls_shift/su_mean 0.000
_refine_ls_structure_factor_coef Fsqd
_refine_ls_weighting_details 'calc w=1/[\s^2^(Fo^2^)+(0.0655P)^2^+1.1093P] where P=(Fo^2^+2Fc^2^)/3'
_refine_ls_weighting_scheme calc
_refine_ls_wR_factor_gt 0.0997
_refine_ls_wR_factor_ref 0.1050
_reflns_number_gt 9473
_reflns_number_total 11077
_reflns_threshold_expression >2sigma(I)
_cod_data_source_file ja0287377-2_s3_1.cif
_cod_data_source_block Compound16
_cod_original_cell_volume 2634.2(8)
_cod_original_formula_sum 'C26 H28 Cl N4 O6.50 Zn'
_cod_database_code 4113462

loop_
_symmetry_equiv_pos_as_xyz
'x, y, z'
'-x, -y, -z'

loop_
_atom_site_label
_atom_site_type_symbol
_atom_site_fract_x
_atom_site_fract_y
_atom_site_fract_z
_atom_site_U_iso_or_equiv
_atom_site_adp_type
_atom_site_occupancy
_atom_site_symmetry_multiplicity
_atom_site_calc_flag
_atom_site_refinement_flags
_atom_site_disorder_assembly
_atom_site_disorder_group
Zn1 Zn 0.43643(2) 0.933806(16) 0.243425(13) 0.02270(7) Uani 1 1 d . . .
O101 O 0.42450(14) 0.84556(10) 0.33568(8) 0.0292(3) Uani 1 1 d . . .
O102 O 0.41542(16) 0.82398(12) 0.16677(10) 0.0328(4) Uani 1 1 d . . .
H1 H 0.351(3) 0.821(2) 0.1548(17) 0.050(9) Uiso 1 1 d . . .
H2 H 0.457(3) 0.762(2) 0.1724(17) 0.054(9) Uiso 1 1 d . . .
N101 N 0.45988(15) 1.06142(12) 0.31980(9) 0.0249(3) Uani 1 1 d . . .
H10M H 0.3903 1.1071 0.3134 0.030 Uiso 1 1 calc R . .
N102 N 0.45780(15) 1.03740(12) 0.14403(9) 0.0237(3) Uani 1 1 d . . .
N103 N 0.62668(15) 0.90858(12) 0.22317(10) 0.0250(3) Uani 1 1 d . . .
N104 N 0.24864(15) 1.00245(13) 0.21879(10) 0.0272(4) Uani 1 1 d . . .
C101 C 0.4593(2) 1.02478(16) 0.40025(12) 0.0307(4) Uani 1 1 d . . .
H10B H 0.4581 1.0817 0.4327 0.037 Uiso 1 1 calc R . .
H10C H 0.5351 0.9794 0.4109 0.037 Uiso 1 1 calc R . .
C102 C 0.46276(19) 1.14111(14) 0.16586(12) 0.0268(4) Uani 1 1 d . . .
H10D H 0.3838 1.1660 0.1895 0.032 Uiso 1 1 calc R . .
H10E H 0.4735 1.1837 0.1195 0.032 Uiso 1 1 calc R . .
C103 C 0.56958(19) 0.99758(15) 0.10313(11) 0.0269(4) Uani 1 1 d . . .
H10F H 0.6034 1.0529 0.0744 0.032 Uiso 1 1 calc R . .
H10G H 0.5484 0.9507 0.0663 0.032 Uiso 1 1 calc R . .
C104 C 0.34787(19) 1.03695(16) 0.09807(12) 0.0281(4) Uani 1 1 d . . .
H10H H 0.3549 0.9753 0.0704 0.034 Uiso 1 1 calc R . .
H10I H 0.3411 1.0942 0.0604 0.034 Uiso 1 1 calc R . .
C105 C 0.56093(18) 1.11297(14) 0.29530(12) 0.0259(4) Uani 1 1 d . . .
C106 C 0.56339(18) 1.15109(14) 0.21979(12) 0.0253(4) Uani 1 1 d . . .
C107 C 0.6606(2) 1.20167(15) 0.19493(13) 0.0313(5) Uani 1 1 d . . .
H10J H 0.6624 1.2286 0.1442 0.038 Uiso 1 1 calc R . .
C108 C 0.7545(2) 1.21321(16) 0.24322(14) 0.0351(5) Uani 1 1 d . . .
H10K H 0.8196 1.2485 0.2259 0.042 Uiso 1 1 calc R . .
C109 C 0.7527(2) 1.17305(16) 0.31660(15) 0.0354(5) Uani 1 1 d . . .
H10L H 0.8178 1.1798 0.3495 0.043 Uiso 1 1 calc R . .
C110 C 0.65689(19) 1.12277(16) 0.34313(13) 0.0305(4) Uani 1 1 d . . .
H11A H 0.6568 1.0952 0.3937 0.037 Uiso 1 1 calc R . .
C111 C 0.34372(18) 0.87899(15) 0.38855(12) 0.0266(4) Uani 1 1 d . . .
C112 C 0.2480(2) 0.82526(17) 0.41206(13) 0.0352(5) Uani 1 1 d . . .
H11B H 0.2434 0.7619 0.3932 0.042 Uiso 1 1 calc R . .
C113 C 0.1598(2) 0.8643(2) 0.46288(14) 0.0419(6) Uani 1 1 d . . .
H11C H 0.0951 0.8275 0.4782 0.050 Uiso 1 1 calc R . .
C114 C 0.1653(2) 0.9562(2) 0.49138(13) 0.0419(6) Uani 1 1 d . . .
H11D H 0.1037 0.9830 0.5251 0.050 Uiso 1 1 calc R . .
C115 C 0.2610(2) 1.00846(18) 0.47034(13) 0.0354(5) Uani 1 1 d . . .
H11E H 0.2657 1.0710 0.4906 0.043 Uiso 1 1 calc R . .
C116 C 0.35101(19) 0.97074(16) 0.41976(11) 0.0274(4) Uani 1 1 d . . .
C117 C 0.66551(18) 0.94480(14) 0.15610(12) 0.0252(4) Uani 1 1 d . . .
C118 C 0.78739(19) 0.92993(16) 0.13424(13) 0.0321(5) Uani 1 1 d . . .
H11F H 0.8129 0.9552 0.0861 0.039 Uiso 1 1 calc R . .
C119 C 0.8710(2) 0.87788(16) 0.18350(14) 0.0359(5) Uani 1 1 d . . .
H11G H 0.9546 0.8659 0.1693 0.043 Uiso 1 1 calc R . .
C120 C 0.8317(2) 0.84353(17) 0.25343(15) 0.0362(5) Uani 1 1 d . . .
H12A H 0.8881 0.8092 0.2887 0.043 Uiso 1 1 calc R . .
C121 C 0.70891(19) 0.85991(15) 0.27134(13) 0.0295(4) Uani 1 1 d . . .
H12B H 0.6817 0.8359 0.3194 0.035 Uiso 1 1 calc R . .
C122 C 0.23493(19) 1.04304(15) 0.14789(12) 0.0272(4) Uani 1 1 d . . .
C123 C 0.1229(2) 1.08482(16) 0.11990(13) 0.0327(5) Uani 1 1 d . . .
H12C H 0.1163 1.1132 0.0695 0.039 Uiso 1 1 calc R . .
C124 C 0.0209(2) 1.08479(17) 0.16607(14) 0.0372(5) Uani 1 1 d . . .
H12D H -0.0571 1.1122 0.1478 0.045 Uiso 1 1 calc R . .
C125 C 0.0342(2) 1.04422(17) 0.23931(14) 0.0367(5) Uani 1 1 d . . .
H12E H -0.0344 1.0438 0.2724 0.044 Uiso 1 1 calc R . .
C126 C 0.14879(19) 1.00434(16) 0.26362(13) 0.0313(5) Uani 1 1 d . . .
H12F H 0.1576 0.9771 0.3142 0.038 Uiso 1 1 calc R . .
Zn2 Zn 0.49963(2) 0.554634(16) 0.267881(13) 0.02397(7) Uani 1 1 d . . .
O201 O 0.52653(14) 0.64307(10) 0.17810(9) 0.0313(3) Uani 1 1 d . . .
O202 O 0.51917(16) 0.66030(12) 0.34925(10) 0.0317(4) Uani 1 1 d . . .
H3 H 0.483(3) 0.723(3) 0.3422(18) 0.062(9) Uiso 1 1 d . . .
H4 H 0.581(3) 0.662(2) 0.3597(17) 0.049(9) Uiso 1 1 d . . .
N201 N 0.48353(15) 0.42933(12) 0.18828(9) 0.0248(3) Uani 1 1 d . . .
H20A H 0.5498 0.3814 0.1987 0.030 Uiso 1 1 calc R . .
N202 N 0.46097(15) 0.45029(12) 0.36288(9) 0.0236(3) Uani 1 1 d . . .
N203 N 0.30683(15) 0.58397(12) 0.27706(10) 0.0255(4) Uani 1 1 d . . .
N204 N 0.68282(16) 0.47969(13) 0.30164(10) 0.0283(4) Uani 1 1 d . . .
C201 C 0.4994(2) 0.46593(16) 0.10863(12) 0.0320(5) Uani 1 1 d . . .
H20B H 0.4273 0.5132 0.0933 0.038 Uiso 1 1 calc R . .
H20C H 0.5047 0.4093 0.0755 0.038 Uiso 1 1 calc R . .
C202 C 0.45407(19) 0.34767(14) 0.33938(11) 0.0255(4) Uani 1 1 d . . .
H20D H 0.4344 0.3056 0.3844 0.031 Uiso 1 1 calc R . .
H20E H 0.5352 0.3200 0.3202 0.031 Uiso 1 1 calc R . .
C203 C 0.34603(19) 0.49366(16) 0.39848(12) 0.0297(4) Uani 1 1 d . . .
H20F H 0.3647 0.5402 0.4363 0.036 Uiso 1 1 calc R . .
H20G H 0.3067 0.4399 0.4255 0.036 Uiso 1 1 calc R . .
C204 C 0.56438(19) 0.44604(16) 0.41459(12) 0.0286(4) Uani 1 1 d . . .
H20H H 0.5633 0.3883 0.4513 0.034 Uiso 1 1 calc R . .
H20I H 0.5560 0.5069 0.4433 0.034 Uiso 1 1 calc R . .
C205 C 0.37626(18) 0.38158(14) 0.20542(12) 0.0254(4) Uani 1 1 d . . .
C206 C 0.36110(19) 0.34180(14) 0.27947(12) 0.0263(4) Uani 1 1 d . . .
C207 C 0.2582(2) 0.29463(15) 0.29730(13) 0.0312(5) Uani 1 1 d . . .
H20J H 0.2475 0.2670 0.3472 0.037 Uiso 1 1 calc R . .
C208 C 0.1714(2) 0.28769(16) 0.24285(15) 0.0365(5) Uani 1 1 d . . .
H20K H 0.1024 0.2545 0.2553 0.044 Uiso 1 1 calc R . .
C209 C 0.1855(2) 0.32912(17) 0.17062(15) 0.0375(5) Uani 1 1 d . . .
H20L H 0.1252 0.3254 0.1337 0.045 Uiso 1 1 calc R . .
C210 C 0.2875(2) 0.37633(16) 0.15130(13) 0.0325(5) Uani 1 1 d . . .
H21A H 0.2966 0.4048 0.1015 0.039 Uiso 1 1 calc R . .
C211 C 0.6159(2) 0.60804(16) 0.13093(13) 0.0307(5) Uani 1 1 d . . .
C212 C 0.7159(2) 0.66027(19) 0.11464(15) 0.0422(6) Uani 1 1 d . . .
H21B H 0.7178 0.7234 0.1345 0.051 Uiso 1 1 calc R . .
C213 C 0.8119(2) 0.6206(2) 0.06994(16) 0.0497(7) Uani 1 1 d . . .
H21C H 0.8789 0.6569 0.0593 0.060 Uiso 1 1 calc R . .
C214 C 0.8110(2) 0.5292(2) 0.04077(15) 0.0498(7) Uani 1 1 d . . .
H21D H 0.8782 0.5013 0.0116 0.060 Uiso 1 1 calc R . .
C215 C 0.7107(2) 0.47796(19) 0.05439(13) 0.0400(5) Uani 1 1 d . . .
H21E H 0.7095 0.4154 0.0335 0.048 Uiso 1 1 calc R . .
C216 C 0.6125(2) 0.51669(16) 0.09802(12) 0.0305(4) Uani 1 1 d . . .
C217 C 0.25811(18) 0.54840(14) 0.34123(12) 0.0262(4) Uani 1 1 d . . .
C218 C 0.1343(2) 0.56535(16) 0.35704(14) 0.0340(5) Uani 1 1 d . . .
H21F H 0.1020 0.5402 0.4034 0.041 Uiso 1 1 calc R . .
C219 C 0.0587(2) 0.61938(17) 0.30421(16) 0.0411(6) Uani 1 1 d . . .
H21G H -0.0263 0.6332 0.3141 0.049 Uiso 1 1 calc R . .
C220 C 0.1084(2) 0.65316(17) 0.23661(16) 0.0395(6) Uani 1 1 d . . .
H22A H 0.0578 0.6888 0.1988 0.047 Uiso 1 1 calc R . .
C221 C 0.2329(2) 0.63414(16) 0.22501(14) 0.0319(5) Uani 1 1 d . . .
H22B H 0.2671 0.6574 0.1787 0.038 Uiso 1 1 calc R . .
C222 C 0.68447(19) 0.43715(15) 0.37182(13) 0.0297(5) Uani 1 1 d . . .
C223 C 0.7908(2) 0.39162(17) 0.40563(14) 0.0372(5) Uani 1 1 d . . .
H22C H 0.7889 0.3615 0.4554 0.045 Uiso 1 1 calc R . .
C224 C 0.8995(2) 0.39080(19) 0.36592(17) 0.0451(6) Uani 1 1 d . . .
H22D H 0.9738 0.3615 0.3883 0.054 Uiso 1 1 calc R . .
C225 C 0.8983(2) 0.43306(18) 0.29353(16) 0.0404(6) Uani 1 1 d . . .
H22E H 0.9718 0.4324 0.2648 0.048 Uiso 1 1 calc R . .
C226 C 0.7895(2) 0.47649(17) 0.26292(14) 0.0346(5) Uani 1 1 d . . .
H22F H 0.7896 0.5053 0.2127 0.042 Uiso 1 1 calc R . .
Cl1 Cl 0.80352(5) 0.70054(4) 0.45925(3) 0.03686(13) Uani 1 1 d . . .
O1S O 0.77075(16) 0.65512(14) 0.39276(11) 0.0465(4) Uani 1 1 d . . .
O2S O 0.8743(2) 0.6281(2) 0.50700(15) 0.0891(9) Uani 1 1 d . . .
O3S O 0.8714(2) 0.77984(17) 0.43667(12) 0.0661(6) Uani 1 1 d . . .
O4S O 0.6935(2) 0.73854(18) 0.49823(13) 0.0667(6) Uani 1 1 d . . .
Cl2 Cl 0.16497(6) 0.80799(5) 0.03360(4) 0.04788(16) Uani 1 1 d . . .
O5S O 0.17060(17) 0.83112(15) 0.11109(10) 0.0509(5) Uani 1 1 d . A .
O6S O 0.0710(4) 0.7574(3) 0.0179(2) 0.1382(15) Uani 1 1 d . A .
O7S O 0.2718(5) 0.7295(4) 0.0295(3) 0.127(2) Uani 0.70 1 d P A 1
O8S O 0.1895(5) 0.8841(4) -0.0157(2) 0.0909(14) Uani 0.70 1 d P A 1
O9S O 0.0860(13) 0.9074(7) 0.0053(6) 0.102(4) Uani 0.30 1 d P A 2
O10S O 0.2700(10) 0.8087(11) -0.0056(5) 0.088(3) Uani 0.30 1 d P A 2
O300 O 0.5129(5) 0.7715(4) 0.0022(2) 0.1692(19) Uani 1 1 d . . .

loop_
_atom_site_aniso_label
_atom_site_aniso_U_11
_atom_site_aniso_U_22
_atom_site_aniso_U_33
_atom_site_aniso_U_23
_atom_site_aniso_U_13
_atom_site_aniso_U_12
Zn1 0.01989(12) 0.02120(12) 0.02625(13) -0.00088(9) 0.00113(9) -0.00006(9)
O101 0.0318(8) 0.0222(7) 0.0320(8) 0.0001(6) 0.0066(6) 0.0011(6)
O102 0.0280(9) 0.0247(8) 0.0456(10) -0.0052(7) -0.0071(7) -0.0002(7)
N101 0.0212(8) 0.0251(8) 0.0282(9) -0.0013(7) -0.0015(7) -0.0023(7)
N102 0.0211(8) 0.0222(8) 0.0274(9) -0.0050(6) -0.0010(7) 0.0005(6)
N103 0.0229(8) 0.0221(8) 0.0297(9) -0.0016(7) 0.0022(7) -0.0017(7)
N104 0.0224(8) 0.0270(9) 0.0322(9) -0.0041(7) -0.0025(7) -0.0013(7)
C101 0.0321(11) 0.0315(11) 0.0292(11) -0.0032(9) -0.0028(9) -0.0060(9)
C102 0.0288(10) 0.0194(9) 0.0315(11) -0.0019(8) -0.0026(8) 0.0003(8)
C103 0.0267(10) 0.0271(10) 0.0262(10) -0.0027(8) 0.0046(8) -0.0004(8)
C104 0.0281(10) 0.0286(10) 0.0272(10) -0.0043(8) -0.0051(8) -0.0005(8)
C105 0.0224(10) 0.0218(9) 0.0333(11) -0.0054(8) -0.0022(8) 0.0006(8)
C106 0.0245(10) 0.0190(9) 0.0325(11) -0.0057(8) -0.0011(8) -0.0005(8)
C107 0.0300(11) 0.0227(10) 0.0404(12) -0.0048(9) 0.0049(9) 0.0002(8)
C108 0.0250(11) 0.0278(11) 0.0534(15) -0.0086(10) 0.0054(10) -0.0046(9)
C109 0.0228(10) 0.0290(11) 0.0553(15) -0.0093(10) -0.0071(10) -0.0021(9)
C110 0.0258(10) 0.0274(10) 0.0385(12) -0.0045(9) -0.0053(9) -0.0017(8)
C111 0.0237(10) 0.0280(10) 0.0262(10) 0.0024(8) 0.0009(8) 0.0015(8)
C112 0.0323(12) 0.0350(12) 0.0383(13) 0.0051(9) 0.0009(9) -0.0073(9)
C113 0.0267(11) 0.0577(16) 0.0405(13) 0.0095(11) 0.0038(10) -0.0081(11)
C114 0.0272(11) 0.0634(17) 0.0315(12) 0.0006(11) 0.0051(9) 0.0054(11)
C115 0.0330(12) 0.0423(13) 0.0285(11) -0.0047(9) -0.0022(9) 0.0062(10)
C116 0.0243(10) 0.0323(11) 0.0244(10) 0.0004(8) -0.0014(8) 0.0001(8)
C117 0.0241(10) 0.0211(9) 0.0307(11) -0.0050(8) 0.0033(8) -0.0027(8)
C118 0.0260(11) 0.0303(11) 0.0401(12) -0.0019(9) 0.0075(9) -0.0045(9)
C119 0.0213(10) 0.0309(11) 0.0554(15) -0.0023(10) 0.0058(10) -0.0035(9)
C120 0.0244(11) 0.0304(11) 0.0522(15) 0.0023(10) -0.0033(10) 0.0008(9)
C121 0.0264(10) 0.0248(10) 0.0361(12) 0.0021(8) -0.0001(9) 0.0000(8)
C122 0.0260(10) 0.0240(10) 0.0317(11) -0.0069(8) -0.0052(8) -0.0005(8)
C123 0.0321(11) 0.0309(11) 0.0350(12) -0.0057(9) -0.0112(9) 0.0004(9)
C124 0.0223(10) 0.0374(12) 0.0516(15) -0.0095(10) -0.0108(10) 0.0027(9)
C125 0.0227(10) 0.0365(12) 0.0510(14) -0.0081(10) -0.0005(10) -0.0017(9)
C126 0.0236(10) 0.0335(11) 0.0365(12) -0.0038(9) 0.0007(9) -0.0021(9)
Zn2 0.01939(12) 0.02156(12) 0.03063(14) -0.00319(9) -0.00226(9) -0.00013(9)
O201 0.0309(8) 0.0213(7) 0.0402(9) -0.0004(6) 0.0053(6) 0.0007(6)
O202 0.0245(8) 0.0238(8) 0.0468(10) -0.0067(7) -0.0093(7) 0.0001(6)
N201 0.0246(8) 0.0238(8) 0.0260(9) -0.0001(7) -0.0040(7) -0.0027(7)
N202 0.0232(8) 0.0219(8) 0.0253(8) -0.0055(6) -0.0045(6) 0.0010(6)
N203 0.0205(8) 0.0209(8) 0.0345(9) -0.0027(7) -0.0027(7) 0.0000(6)
N204 0.0228(8) 0.0254(8) 0.0368(10) -0.0069(7) -0.0057(7) 0.0000(7)
C201 0.0372(12) 0.0313(11) 0.0287(11) -0.0030(9) -0.0029(9) -0.0076(9)
C202 0.0280(10) 0.0216(9) 0.0264(10) -0.0017(7) -0.0018(8) -0.0010(8)
C203 0.0287(11) 0.0320(11) 0.0275(11) -0.0052(8) 0.0016(8) 0.0013(9)
C204 0.0316(11) 0.0276(10) 0.0260(10) -0.0048(8) -0.0076(8) 0.0017(8)
C205 0.0246(10) 0.0201(9) 0.0314(11) -0.0035(8) -0.0046(8) -0.0005(8)
C206 0.0257(10) 0.0192(9) 0.0339(11) -0.0053(8) -0.0012(8) 0.0000(8)
C207 0.0283(11) 0.0254(10) 0.0401(12) -0.0076(9) 0.0043(9) -0.0025(8)
C208 0.0229(10) 0.0286(11) 0.0591(16) -0.0106(10) 0.0013(10) -0.0041(9)
C209 0.0271(11) 0.0319(11) 0.0540(15) -0.0083(10) -0.0125(10) -0.0014(9)
C210 0.0322(11) 0.0266(10) 0.0387(12) -0.0026(9) -0.0123(9) -0.0015(9)
C211 0.0262(10) 0.0290(10) 0.0361(12) 0.0025(9) -0.0003(9) -0.0021(8)
C212 0.0374(13) 0.0379(13) 0.0526(15) -0.0007(11) 0.0045(11) -0.0117(10)
C213 0.0342(13) 0.0616(17) 0.0545(17) 0.0050(13) 0.0078(11) -0.0154(12)
C214 0.0392(14) 0.0660(18) 0.0410(14) 0.0028(13) 0.0124(11) 0.0015(13)
C215 0.0444(14) 0.0419(13) 0.0319(12) -0.0036(10) 0.0024(10) 0.0013(11)
C216 0.0315(11) 0.0309(11) 0.0287(11) 0.0017(8) -0.0009(8) -0.0032(9)
C217 0.0248(10) 0.0198(9) 0.0344(11) -0.0062(8) 0.0000(8) -0.0024(8)
C218 0.0251(11) 0.0283(11) 0.0481(14) -0.0014(9) 0.0052(9) -0.0028(9)
C219 0.0217(11) 0.0311(12) 0.0693(18) 0.0030(11) 0.0038(11) -0.0017(9)
C220 0.0241(11) 0.0312(11) 0.0607(16) 0.0094(11) -0.0090(10) 0.0017(9)
C221 0.0259(11) 0.0265(10) 0.0426(13) 0.0029(9) -0.0036(9) -0.0022(8)
C222 0.0272(11) 0.0254(10) 0.0366(12) -0.0094(8) -0.0095(9) 0.0007(8)
C223 0.0359(12) 0.0332(12) 0.0417(13) -0.0083(10) -0.0168(10) 0.0039(10)
C224 0.0273(12) 0.0401(13) 0.0673(18) -0.0128(12) -0.0205(11) 0.0055(10)
C225 0.0221(11) 0.0350(12) 0.0646(17) -0.0140(11) -0.0048(10) 0.0002(9)
C226 0.0242(11) 0.0334(11) 0.0466(14) -0.0089(10) -0.0027(9) -0.0018(9)
Cl1 0.0350(3) 0.0464(3) 0.0314(3) 0.0010(2) -0.0037(2) -0.0147(2)
O1S 0.0372(9) 0.0501(11) 0.0545(11) -0.0169(8) -0.0108(8) -0.0058(8)
O2S 0.0618(15) 0.123(2) 0.0778(17) 0.0446(16) -0.0330(13) -0.0129(15)
O3S 0.0737(15) 0.0709(14) 0.0646(14) -0.0180(11) 0.0190(11) -0.0478(12)
O4S 0.0636(14) 0.0798(15) 0.0600(13) -0.0183(11) 0.0259(11) -0.0195(12)
Cl2 0.0532(4) 0.0492(4) 0.0449(4) -0.0045(3) -0.0085(3) -0.0186(3)
O5S 0.0450(11) 0.0653(12) 0.0419(10) 0.0032(9) -0.0047(8) -0.0076(9)
O6S 0.147(3) 0.174(4) 0.120(3) 0.010(2) -0.042(2) -0.121(3)
O7S 0.135(4) 0.110(4) 0.127(4) -0.078(3) -0.048(3) 0.058(3)
O8S 0.123(4) 0.095(3) 0.059(2) 0.032(2) -0.003(3) -0.046(3)
O9S 0.164(11) 0.061(5) 0.074(6) -0.001(4) -0.074(7) 0.030(6)
O10S 0.076(6) 0.147(10) 0.046(5) -0.002(6) 0.030(4) -0.041(7)
O300 0.206(5) 0.176(4) 0.103(3) 0.036(3) 0.026(3) 0.042(3)

loop_
_atom_type_symbol
_atom_type_description
_atom_type_scat_dispersion_real
_atom_type_scat_dispersion_imag
_atom_type_scat_source
C C 0.0033 0.0016 'International Tables Vol C Tables 4.2.6.8 and 6.1.1.4'
H H 0.0000 0.0000 'International Tables Vol C Tables 4.2.6.8 and 6.1.1.4'
N N 0.0061 0.0033 'International Tables Vol C Tables 4.2.6.8 and 6.1.1.4'
O O 0.0106 0.0060 'International Tables Vol C Tables 4.2.6.8 and 6.1.1.4'
Cl Cl 0.1484 0.1585 'International Tables Vol C Tables 4.2.6.8 and 6.1.1.4'
Zn Zn 0.2839 1.4301 'International Tables Vol C Tables 4.2.6.8 and 6.1.1.4'

loop_
_geom_angle_atom_site_label_1
_geom_angle_atom_site_label_2
_geom_angle_atom_site_label_3
_geom_angle
O101 Zn1 N103 99.68(6)
O101 Zn1 O102 95.30(6)
N103 Zn1 O102 88.30(7)
O101 Zn1 N104 105.95(6)
N103 Zn1 N104 154.37(7)
O102 Zn1 N104 89.25(7)
O101 Zn1 N102 176.43(6)
N103 Zn1 N102 78.41(6)
O102 Zn1 N102 87.70(6)
N104 Zn1 N102 76.00(6)
O101 Zn1 N101 88.73(6)
N103 Zn1 N101 91.17(6)
O102 Zn1 N101 175.97(6)
N104 Zn1 N101 89.50(6)
N102 Zn1 N101 88.29(6)
C111 O101 Zn1 116.27(12)
C105 N101 C101 116.21(17)
C105 N101 Zn1 111.66(12)
C101 N101 Zn1 109.81(12)
C103 N102 C104 111.59(16)
C103 N102 C102 111.96(16)
C104 N102 C102 108.09(15)
C103 N102 Zn1 106.98(12)
C104 N102 Zn1 105.77(12)
C102 N102 Zn1 112.31(12)
C121 N103 C117 118.82(18)
C121 N103 Zn1 125.38(14)
C117 N103 Zn1 115.80(13)
C122 N104 C126 117.78(18)
C122 N104 Zn1 113.47(13)
C126 N104 Zn1 128.67(15)
N101 C101 C116 111.98(17)
N102 C102 C106 114.00(16)
N102 C103 C117 112.21(16)
N102 C104 C122 110.54(16)
C110 C105 C106 119.84(19)
C110 C105 N101 122.09(19)
C106 C105 N101 118.03(18)
C107 C106 C105 118.92(19)
C107 C106 C102 119.34(19)
C105 C106 C102 121.72(18)
C108 C107 C106 121.0(2)
C109 C108 C107 119.5(2)
C108 C109 C110 120.8(2)
C109 C110 C105 119.9(2)
O101 C111 C112 121.0(2)
O101 C111 C116 120.40(18)
C112 C111 C116 118.6(2)
C113 C112 C111 120.3(2)
C112 C113 C114 120.7(2)
C115 C114 C113 119.5(2)
C114 C115 C116 120.9(2)
C115 C116 C111 119.9(2)
C115 C116 C101 121.0(2)
C111 C116 C101 119.03(19)
N103 C117 C118 121.8(2)
N103 C117 C103 117.02(17)
C118 C117 C103 121.13(19)
C119 C118 C117 119.0(2)
C118 C119 C120 119.3(2)
C119 C120 C121 118.8(2)
N103 C121 C120 122.3(2)
N104 C122 C123 122.5(2)
N104 C122 C104 116.60(18)
C123 C122 C104 120.9(2)
C122 C123 C124 119.2(2)
C125 C124 C123 118.8(2)
C124 C125 C126 118.9(2)
N104 C126 C125 122.8(2)
O201 Zn2 N203 99.34(6)
O201 Zn2 O202 96.04(7)
N203 Zn2 O202 90.47(7)
O201 Zn2 N202 175.77(6)
N203 Zn2 N202 78.49(6)
O202 Zn2 N202 87.64(6)
O201 Zn2 N204 106.13(7)
N203 Zn2 N204 154.52(7)
O202 Zn2 N204 87.66(6)
N202 Zn2 N204 76.04(6)
O201 Zn2 N201 88.67(6)
N203 Zn2 N201 90.89(6)
O202 Zn2 N201 174.82(6)
N202 Zn2 N201 87.73(6)
N204 Zn2 N201 88.97(6)
C211 O201 Zn2 115.26(13)
C205 N201 C201 116.44(16)
C205 N201 Zn2 111.46(12)
C201 N201 Zn2 109.92(12)
C204 N202 C203 111.44(16)
C204 N202 C202 107.86(15)
C203 N202 C202 112.09(16)
C204 N202 Zn2 105.67(12)
C203 N202 Zn2 106.42(12)
C202 N202 Zn2 113.23(12)
C217 N203 C221 118.91(18)
C217 N203 Zn2 115.37(13)
C221 N203 Zn2 125.72(15)
C222 N204 C226 117.79(19)
C222 N204 Zn2 113.14(14)
C226 N204 Zn2 128.98(15)
N201 C201 C216 111.64(18)
N202 C202 C206 114.02(16)
N202 C203 C217 112.33(17)
N202 C204 C222 111.32(17)
C210 C205 C206 120.1(2)
C210 C205 N201 121.89(19)
C206 C205 N201 118.04(18)
C207 C206 C205 119.1(2)
C207 C206 C202 119.59(19)
C205 C206 C202 121.34(18)
C208 C207 C206 120.7(2)
C209 C208 C207 119.9(2)
C208 C209 C210 120.6(2)
C209 C210 C205 119.7(2)
O201 C211 C212 120.9(2)
O201 C211 C216 120.50(19)
C212 C211 C216 118.6(2)
C213 C212 C211 120.7(2)
C212 C213 C214 120.6(2)
C213 C214 C215 119.5(2)
C216 C215 C214 121.1(2)
C215 C216 C211 119.5(2)
C215 C216 C201 121.8(2)
C211 C216 C201 118.62(19)
N203 C217 C218 122.2(2)
N203 C217 C203 116.66(18)
C218 C217 C203 121.1(2)
C217 C218 C219 118.8(2)
C218 C219 C220 119.1(2)
C221 C220 C219 118.9(2)
N203 C221 C220 122.1(2)
N204 C222 C223 122.5(2)
N204 C222 C204 116.26(18)
C223 C222 C204 121.2(2)
C224 C223 C222 119.0(2)
C225 C224 C223 118.8(2)
C224 C225 C226 119.4(2)
N204 C226 C225 122.5(2)
O3S Cl1 O2S 110.62(16)
O3S Cl1 O1S 108.57(12)
O2S Cl1 O1S 109.18(16)
O3S Cl1 O4S 109.86(14)
O2S Cl1 O4S 109.96(16)
O1S Cl1 O4S 108.59(13)
O10S Cl2 O8S 56.3(6)
O10S Cl2 O6S 126.6(5)
O8S Cl2 O6S 118.2(3)
O10S Cl2 O5S 115.1(4)
O8S Cl2 O5S 113.0(2)
O6S Cl2 O5S 114.28(18)
O10S Cl2 O7S 50.1(6)
O8S Cl2 O7S 106.4(4)
O6S Cl2 O7S 101.9(3)
O5S Cl2 O7S 100.3(2)
O10S Cl2 O9S 104.1(8)
O8S Cl2 O9S 47.8(5)
O6S Cl2 O9S 89.2(5)
O5S Cl2 O9S 96.7(4)
O7S Cl2 O9S 153.5(6)

loop_
_geom_bond_atom_site_label_1
_geom_bond_atom_site_label_2
_geom_bond_distance
Zn1 O101 1.9795(15)
Zn1 N103 2.1157(17)
Zn1 O102 2.1134(17)
Zn1 N104 2.2070(17)
Zn1 N102 2.2143(17)
Zn1 N101 2.3048(17)
O101 C111 1.341(2)
N101 C105 1.438(3)
N101 C101 1.480(3)
N102 C103 1.480(2)
N102 C104 1.476(3)
N102 C102 1.492(2)
N103 C121 1.342(3)
N103 C117 1.341(3)
N104 C122 1.343(3)
N104 C126 1.346(3)
C101 C116 1.506(3)
C102 C106 1.504(3)
C103 C117 1.511(3)
C104 C122 1.512(3)
C105 C110 1.394(3)
C105 C106 1.405(3)
C106 C107 1.397(3)
C107 C108 1.387(3)
C108 C109 1.379(4)
C109 C110 1.391(3)
C111 C112 1.403(3)
C111 C116 1.406(3)
C112 C113 1.391(3)
C113 C114 1.383(4)
C114 C115 1.381(4)
C115 C116 1.396(3)
C117 C118 1.388(3)
C118 C119 1.381(3)
C119 C120 1.378(3)
C120 C121 1.382(3)
C122 C123 1.384(3)
C123 C124 1.380(3)
C124 C125 1.381(4)
C125 C126 1.380(3)
Zn2 O201 1.9749(15)
Zn2 N203 2.1239(17)
Zn2 O202 2.1267(16)
Zn2 N202 2.2045(17)
Zn2 N204 2.2254(17)
Zn2 N201 2.3005(17)
O201 C211 1.341(3)
N201 C205 1.441(3)
N201 C201 1.481(3)
N202 C204 1.471(3)
N202 C203 1.478(3)
N202 C202 1.491(2)
N203 C217 1.338(3)
N203 C221 1.340(3)
N204 C222 1.338(3)
N204 C226 1.350(3)
C201 C216 1.506(3)
C202 C206 1.503(3)
C203 C217 1.513(3)
C204 C222 1.511(3)
C205 C210 1.395(3)
C205 C206 1.403(3)
C206 C207 1.397(3)
C207 C208 1.388(3)
C208 C209 1.380(4)
C209 C210 1.393(3)
C211 C212 1.404(3)
C211 C216 1.408(3)
C212 C213 1.385(4)
C213 C214 1.375(4)
C214 C215 1.392(4)
C215 C216 1.388(3)
C217 C218 1.386(3)
C218 C219 1.380(3)
C219 C220 1.384(4)
C220 C221 1.382(3)
C222 C223 1.387(3)
C223 C224 1.379(4)
C224 C225 1.372(4)
C225 C226 1.377(3)
Cl1 O3S 1.423(2)
Cl1 O2S 1.424(2)
Cl1 O1S 1.4344(18)
Cl1 O4S 1.441(2)
Cl2 O10S 1.342(8)
Cl2 O8S 1.363(4)
Cl2 O6S 1.358(3)
Cl2 O5S 1.430(2)
Cl2 O7S 1.493(4)
Cl2 O9S 1.574(8)
